data_4512308
loop_
_publ_author_name
'Ueda, Kouhei'
'Oguni, Masaharu'
'Asaji, Tetsuo'

_publ_section_title
;
 Halogen Bond as Controlling the Crystal Structure of
 4-Amino-3,5-Dihalogenobenzoic Acid and Its Effect on the Positional
 Ordering/Disordering of Acid Protons
;
_journal_issue 12
_journal_name_full 'Crystal Growth &amp; Design'
_journal_page_first 6189
_journal_paper_doi 10.1021/cg501479p
_journal_volume 14
_journal_year 2014
_chemical_formula_moiety 'C7 H5 I2 N O2 '
_chemical_formula_sum 'C7 H5 I2 N O2'
_chemical_formula_weight 388.93
_space_group_IT_number 53
_symmetry_cell_setting orthorhombic
_symmetry_Int_Tables_number 53
_symmetry_space_group_name_Hall '-P 2ac 2'
_symmetry_space_group_name_H-M 'P m n a'
_cell_angle_alpha 90.0000
_cell_angle_beta 90.0000
_cell_angle_gamma 90.0000
_cell_formula_units_Z 8
_cell_length_a 22.7032(11)
_cell_length_b 4.1824(2)
_cell_length_c 19.5101(8)
_cell_measurement_reflns_used 4471
_cell_measurement_temperature 296
_cell_measurement_theta_max 27.5
_cell_measurement_theta_min 3.1
_cell_volume 1852.56(15)
_computing_cell_refinement CrystalClear
_computing_data_collection CrystalClear
_computing_data_reduction CrystalStructure
_computing_publication_material 'CrystalStructure 3.8'
_computing_structure_refinement SHELXL
_computing_structure_solution SIR92
_diffrn_ambient_temperature 296
_diffrn_detector_area_resol_mean 7.31
_diffrn_measured_fraction_theta_full 0.991
_diffrn_measured_fraction_theta_max 0.991
_diffrn_measurement_device_type 'Rigaku Mercury'
_diffrn_measurement_method \w
_diffrn_radiation_type 'Mo K\a'
_diffrn_radiation_wavelength 0.71075
_diffrn_reflns_av_R_equivalents 0.026
_diffrn_reflns_limit_h_max 28
_diffrn_reflns_limit_h_min -29
_diffrn_reflns_limit_k_max 5
_diffrn_reflns_limit_k_min -5
_diffrn_reflns_limit_l_max 25
_diffrn_reflns_limit_l_min -25
_diffrn_reflns_number 16932
_diffrn_reflns_theta_full 27.51
_diffrn_reflns_theta_max 27.51
_exptl_absorpt_coefficient_mu 6.751
_exptl_absorpt_correction_T_max 0.5518
_exptl_absorpt_correction_T_min 0.5518
_exptl_absorpt_correction_type multi-scan
_exptl_absorpt_process_details 'REQAB (Rigaku, 1998)'
_exptl_crystal_colour colorless
_exptl_crystal_density_diffrn 2.789
_exptl_crystal_density_method 'not measured'
_exptl_crystal_description prism
_exptl_crystal_F_000 1408.00
_exptl_crystal_size_max 0.10
_exptl_crystal_size_mid 0.10
_exptl_crystal_size_min 0.10
_refine_diff_density_max 1.07
_refine_diff_density_min -0.59
_refine_ls_extinction_method none
_refine_ls_goodness_of_fit_ref 1.151
_refine_ls_hydrogen_treatment refall
_refine_ls_number_parameters 126
_refine_ls_number_reflns 2181
_refine_ls_R_factor_gt 0.0254
_refine_ls_shift/su_max 0.0020
_refine_ls_structure_factor_coef Fsqd
_refine_ls_weighting_details 'w = 1/[\s^2^(Fo^2^)+(0.0187P)^2^+5.1716P] where P=(Fo^2^+2Fc^2^)/3'
_refine_ls_weighting_scheme calc
_refine_ls_wR_factor_ref 0.0547
_reflns_number_gt 2067
_reflns_number_total 2181
_reflns_threshold_expression F^2^>2.0\s(F^2^)
_cod_data_source_file cg501479p_si_002.cif
_cod_data_source_block AIBA
_cod_depositor_comments
;
The following automatic conversions were performed:

'_exptl_absorpt_correction_type' value 'Multi-scan' changed to
'multi-scan' according to
/home/saulius/struct/COD-crude-data--automatic-downloads/rss-feeds/ACS/lib/dictionaries/cif_core.dic
dictionary named 'cif_core.dic' version 2.4.2 from 2011-04-26.

Automatic conversion script
Id: cif_fix_values 2935 2014-11-11 08:27:57Z andrius 

 Adding full bibliography for 4512306--4512309.cif.
;
_cod_original_formula_sum 'C7 H5 I2 N O2 '
_cod_database_code 4512308

loop_
_symmetry_equiv_pos_site_id
_symmetry_equiv_pos_as_xyz
1 +X,+Y,+Z
2 -X,+Y,+Z
3 1/2+X,-Y,1/2+Z
4 1/2-X,-Y,1/2+Z
5 -X,-Y,-Z
6 +X,-Y,-Z
7 1/2-X,+Y,1/2-Z
8 1/2+X,+Y,1/2-Z

loop_
_atom_site_label
_atom_site_type_symbol
_atom_site_fract_x
_atom_site_fract_y
_atom_site_fract_z
_atom_site_U_iso_or_equiv
_atom_site_adp_type
_atom_site_occupancy
_atom_site_symmetry_multiplicity
_atom_site_calc_flag
_atom_site_refinement_flags
I(1) I 0.283200(11) 0.85568(7) 0.636696(12) 0.03354(7) Uani 1.00 1 d .
I(2) I 0.133935(11) 0.19769(7) 0.714652(12) 0.03312(7) Uani 1.00 1 d .
O(1) O 0.05693(13) 0.3581(9) 0.45170(15) 0.0495(8) Uani 1.00 1 d .
O(2) O 0.04896(13) 0.8257(8) 0.94348(15) 0.0432(7) Uani 1.00 1 d .
N(1) N 0.3329(2) 0.5000 0.5000 0.0393(12) Uani 1.00 2 d S
N(2) N 0.0000 0.0544(14) 0.6670(3) 0.0389(12) Uani 1.00 2 d S
C(1) C 0.1486(2) 0.5000 0.5000 0.0271(10) Uani 1.00 2 d S
C(2) C 0.17953(16) 0.6470(9) 0.55273(17) 0.0269(7) Uani 1.00 1 d .
C(3) C 0.24023(16) 0.6435(8) 0.55318(17) 0.0255(7) Uani 1.00 1 d .
C(4) C 0.2731(2) 0.5000 0.5000 0.0259(10) Uani 1.00 2 d S
C(5) C 0.0840(2) 0.5000 0.5000 0.0340(12) Uani 1.00 2 d S
C(6) C 0.0000 0.5689(13) 0.8518(2) 0.0268(10) Uani 1.00 2 d S
C(7) C 0.05266(16) 0.4830(9) 0.82022(18) 0.0275(7) Uani 1.00 1 d .
C(8) C 0.05262(16) 0.3170(8) 0.75932(18) 0.0259(7) Uani 1.00 1 d .
C(9) C 0.0000 0.2232(12) 0.7264(2) 0.0258(10) Uani 1.00 2 d S
C(10) C 0.0000 0.7510(13) 0.9169(3) 0.0274(10) Uani 1.00 2 d S
H(1) H 0.1592 0.7483 0.5879 0.032 Uiso 1.00 1 c R
H(2) H 0.348(2) 0.574(11) 0.530(2) 0.033(12) Uiso 1.00 1 c .
H(3) H 0.0883 0.5385 0.8405 0.033 Uiso 1.00 1 c R
H(4) H 0.0305(18) -0.020(12) 0.652(2) 0.040(12) Uiso 1.00 1 c .

loop_
_atom_site_aniso_label
_atom_site_aniso_U_11
_atom_site_aniso_U_22
_atom_site_aniso_U_33
_atom_site_aniso_U_12
_atom_site_aniso_U_13
_atom_site_aniso_U_23
I(1) 0.02961(15) 0.03928(15) 0.03173(14) 0.00011(11) -0.00792(10) -0.00778(10)
I(2) 0.02948(15) 0.03914(15) 0.03074(13) 0.00572(11) 0.00413(9) -0.00523(10)
O(1) 0.0233(14) 0.083(2) 0.0422(16) -0.0020(15) -0.0030(12) -0.0286(17)
O(2) 0.0302(15) 0.064(2) 0.0354(14) 0.0032(14) -0.0059(11) -0.0229(14)
N(1) 0.022(2) 0.062(3) 0.034(2) 0.0000 0.0000 -0.011(2)
N(2) 0.029(2) 0.052(3) 0.036(2) 0.0000 0.0000 -0.019(2)
C(1) 0.020(2) 0.038(2) 0.023(2) 0.0000 0.0000 -0.002(2)
C(2) 0.0242(18) 0.0342(19) 0.0222(15) 0.0026(15) 0.0025(13) -0.0008(14)
C(3) 0.0231(17) 0.0324(18) 0.0210(15) -0.0007(14) -0.0058(13) -0.0024(13)
C(4) 0.020(2) 0.032(2) 0.025(2) 0.0000 0.0000 -0.001(2)
C(5) 0.025(2) 0.048(3) 0.029(2) 0.0000 0.0000 -0.007(2)
C(6) 0.028(2) 0.030(2) 0.022(2) 0.0000 0.0000 -0.007(2)
C(7) 0.0249(17) 0.0311(18) 0.0266(16) -0.0002(15) -0.0020(13) -0.0049(14)
C(8) 0.0258(18) 0.0277(17) 0.0243(15) 0.0013(14) 0.0026(13) -0.0034(14)
C(9) 0.030(2) 0.026(2) 0.022(2) 0.0000 0.0000 -0.0029(19)
C(10) 0.027(2) 0.030(2) 0.025(2) 0.0000 0.0000 -0.004(2)

loop_
_atom_type_symbol
_atom_type_description
_atom_type_scat_dispersion_real
_atom_type_scat_dispersion_imag
_atom_type_scat_source
C C 0.003 0.002
;
International Tables for Crystallography
(1992, Vol. C, Tables 4.2.6.8 and 6.1.1.4)
;
H H 0.000 0.000
;
International Tables for Crystallography
(1992, Vol. C, Table 6.1.1.4)
;
I I -0.474 1.812
;
International Tables for Crystallography
(1992, Vol. C, Tables 4.2.6.8 and 6.1.1.4)
;
N N 0.006 0.003
;
International Tables for Crystallography
(1992, Vol. C, Tables 4.2.6.8 and 6.1.1.4)
;
O O 0.011 0.006
;
International Tables for Crystallography
(1992, Vol. C, Tables 4.2.6.8 and 6.1.1.4)
;

loop_
_geom_angle_atom_site_label_1
_geom_angle_atom_site_label_2
_geom_angle_atom_site_label_3
_geom_angle
_geom_angle_publ_flag
_geom_angle_site_symmetry_1
_geom_angle_site_symmetry_3
C(2) C(1) C(2) 119.3(3) yes . 6_566
C(2) C(1) C(5) 120.4(2) yes . .
C(2) C(1) C(5) 120.4(2) yes 6_566 .
C(1) C(2) C(3) 120.4(3) yes . .
I(1) C(3) C(2) 117.8(2) yes . .
I(1) C(3) C(4) 120.3(2) yes . .
C(2) C(3) C(4) 121.9(3) yes . .
N(1) C(4) C(3) 121.9(2) yes . .
N(1) C(4) C(3) 121.9(2) yes . 6_566
C(3) C(4) C(3) 116.2(3) yes . 6_566
O(1) C(5) O(1) 122.2(4) yes . 6_566
O(1) C(5) C(1) 118.9(2) yes . .
O(1) C(5) C(1) 118.9(2) yes 6_566 .
C(7) C(6) C(7) 118.4(3) yes . 2_555
C(7) C(6) C(10) 120.8(2) yes . .
C(7) C(6) C(10) 120.8(2) yes 2_555 .
C(6) C(7) C(8) 120.8(3) yes . .
I(2) C(8) C(7) 118.5(2) yes . .
I(2) C(8) C(9) 119.3(2) yes . .
C(7) C(8) C(9) 122.2(3) yes . .
N(2) C(9) C(8) 122.2(2) yes . .
N(2) C(9) C(8) 122.2(2) yes . 2_555
C(8) C(9) C(8) 115.6(3) yes . 2_555
O(2) C(10) O(2) 122.9(4) yes . 2_555
O(2) C(10) C(6) 118.6(2) yes . .
O(2) C(10) C(6) 118.6(2) yes 2_555 .
C(4) N(1) H(2) 118(3) no . .
C(4) N(1) H(2) 118(3) no . 6_566
H(2) N(1) H(2) 125(4) no . 6_566
C(9) N(2) H(4) 121(3) no . .
C(9) N(2) H(4) 121(3) no . 2_555
H(4) N(2) H(4) 116(4) no . 2_555
C(1) C(2) H(1) 119.8 no . .
C(3) C(2) H(1) 119.8 no . .
C(6) C(7) H(3) 119.6 no . .
C(8) C(7) H(3) 119.6 no . .

loop_
_geom_bond_atom_site_label_1
_geom_bond_atom_site_label_2
_geom_bond_distance
_geom_bond_publ_flag
_geom_bond_site_symmetry_2
I(1) C(3) 2.096(3) yes .
I(2) C(8) 2.102(3) yes .
O(1) C(5) 1.272(3) yes .
O(2) C(10) 1.266(4) yes .
N(1) C(4) 1.358(6) yes .
N(2) C(9) 1.357(7) yes .
C(1) C(2) 1.389(4) yes .
C(1) C(2) 1.389(4) yes 6_566
C(1) C(5) 1.467(6) yes .
C(2) C(3) 1.378(5) yes .
C(3) C(4) 1.412(4) yes .
C(6) C(7) 1.392(4) yes .
C(6) C(7) 1.392(4) yes 2_555
C(6) C(10) 1.481(7) yes .
C(7) C(8) 1.376(5) yes .
C(8) C(9) 1.412(4) yes .
N(1) H(2) 0.74(4) no .
N(1) H(2) 0.74(4) no 6_566
N(2) H(4) 0.82(4) no .
N(2) H(4) 0.82(4) no 2_555
C(2) H(1) 0.930 no .
C(7) H(3) 0.930 no .

loop_
_geom_contact_atom_site_label_1
_geom_contact_atom_site_label_2
_geom_contact_distance
_geom_contact_site_symmetry_2
O(1) O(1) 2.585(4) 2_555
O(1) O(1) 3.412(4) 5_566
O(1) O(1) 3.539(5) 6_556
O(1) N(2) 3.164(6) 5_556
O(1) C(5) 3.388(5) 2_555
O(2) O(2) 3.454(4) 5_577
O(2) O(2) 3.505(4) 6_567
O(2) O(2) 2.644(4) 6_577
O(2) N(1) 3.204(4) 4_565
O(2) C(10) 3.434(6) 5_577
N(1) O(2) 3.204(4) 4_564
N(1) O(2) 3.204(4) 7_556
N(2) O(1) 3.164(6) 5_556
N(2) O(1) 3.164(6) 6_556
C(2) C(2) 3.599(5) 6_576
C(5) O(1) 3.388(5) 2_555
C(5) O(1) 3.388(5) 5_566
C(10) O(2) 3.434(6) 5_577
C(10) O(2) 3.434(6) 6_577
I(1) H(3) 3.236 7_556
I(2) H(1) 3.158 1_545
I(2) H(1) 3.427 .
O(1) H(4) 3.16(4) 5_556
O(1) H(4) 2.54(4) 6_556
O(1) H(4) 3.48(4) 6_566
O(2) H(2) 3.33(4) 4_565
O(2) H(2) 2.62(4) 7_556
N(1) H(3) 3.593 4_564
N(1) H(3) 3.593 7_556
C(1) H(1) 3.589 1_545
C(1) H(1) 3.589 6_576
C(8) H(4) 3.51(4) 1_565
C(9) H(4) 3.55(5) 1_565
C(9) H(4) 3.55(5) 2_565
H(1) I(2) 3.427 .
H(1) I(2) 3.158 1_565
H(1) C(1) 3.589 1_565
H(1) H(4) 3.319 1_565
H(2) O(2) 3.33(4) 4_564
H(2) O(2) 2.62(4) 7_556
H(2) H(3) 2.919 7_556
H(3) I(1) 3.236 7_556
H(3) N(1) 3.593 4_565
H(3) H(2) 2.919 7_556
H(4) O(1) 3.16(4) 5_556
H(4) O(1) 2.54(4) 6_556
H(4) O(1) 3.48(4) 6_566
H(4) C(8) 3.51(4) 1_545
H(4) C(9) 3.55(5) 1_545
H(4) H(1) 3.319 1_545

loop_
_geom_torsion_atom_site_label_1
_geom_torsion_atom_site_label_2
_geom_torsion_atom_site_label_3
_geom_torsion_atom_site_label_4
_geom_torsion
_geom_torsion_site_symmetry_1
_geom_torsion_site_symmetry_3
_geom_torsion_site_symmetry_4
C(2) C(1) C(2) C(3) -0.8(4) . 6_566 6_566
C(2) C(1) C(2) C(3) -0.8(4) 6_566 . .
C(2) C(1) C(5) O(1) -178.7(2) . . .
C(2) C(1) C(5) O(1) 1.3(2) . . 6_566
C(5) C(1) C(2) C(3) 179.2(2) . . .
C(2) C(1) C(5) O(1) 1.3(2) 6_566 . .
C(2) C(1) C(5) O(1) -178.7(2) 6_566 . 6_566
C(5) C(1) C(2) C(3) 179.2(2) . 6_566 6_566
C(1) C(2) C(3) I(1) -177.7(2) . . .
C(1) C(2) C(3) C(4) 1.7(5) . . .
I(1) C(3) C(4) N(1) -1.5(2) . . .
I(1) C(3) C(4) C(3) 178.5(2) . . 6_566
C(2) C(3) C(4) N(1) 179.2(2) . . .
C(2) C(3) C(4) C(3) -0.8(4) . . 6_566
C(7) C(6) C(7) C(8) 0.1(5) . 2_555 2_555
C(7) C(6) C(7) C(8) -0.1(5) 2_555 . .
C(7) C(6) C(10) O(2) -0.4(6) . . .
C(7) C(6) C(10) O(2) 179.5(4) . . 2_555
C(10) C(6) C(7) C(8) -179.3(4) . . .
C(7) C(6) C(10) O(2) -179.5(4) 2_555 . .
C(7) C(6) C(10) O(2) 0.4(6) 2_555 . 2_555
C(10) C(6) C(7) C(8) 179.3(4) . 2_555 2_555
C(6) C(7) C(8) I(2) 179.8(3) . . .
C(6) C(7) C(8) C(9) -0.7(6) . . .
I(2) C(8) C(9) N(2) 0.8(6) . . .
I(2) C(8) C(9) C(8) -179.1(2) . . 2_555
C(7) C(8) C(9) N(2) -178.8(4) . . .
C(7) C(8) C(9) C(8) 1.3(5) . . 2_555
